data_7112655
loop_
_publ_author_name
'Selin Ergun'
'Corrine F. Elliott'
'Aman Preet Kaur'
'Sean R. Parkin'
'Susan A. Odom'

_publ_section_title
;
 Overcharge performance of 3,7-disubstituted N-ethylphenothiazine
 derivatives in lithium-ion batteries
;
_journal_name_full Chem.Commun.
_journal_page_first 5339
_journal_paper_doi 10.1039/C3CC47503D
_journal_volume 50
_journal_year 2014
_chemical_formula_moiety 'C14 H13 N S'
_chemical_formula_sum 'C14 H13 N S'
_chemical_formula_weight 227.31
_chemical_name_systematic
; 
 ? 
;
_space_group_IT_number 61
_symmetry_cell_setting orthorhombic
_symmetry_space_group_name_Hall '-P 2ac 2ab'
_symmetry_space_group_name_H-M 'P b c a'
_atom_sites_solution_hydrogens geom
_atom_sites_solution_primary direct
_atom_sites_solution_secondary difmap
_audit_creation_method SHELXL-97
_cell_angle_alpha 90.00
_cell_angle_beta 90.00
_cell_angle_gamma 90.00
_cell_formula_units_Z 8
_cell_length_a 7.7668(1)
_cell_length_b 13.4614(3)
_cell_length_c 21.3473(4)
_cell_measurement_reflns_used 2934
_cell_measurement_temperature 90.0(2)
_cell_measurement_theta_max 27.48
_cell_measurement_theta_min 1.00
_cell_volume 2231.90(7)
_computing_cell_refinement 'SCALEPACK (Otwinowski & Minor, 1997)'
_computing_data_collection 'COLLECT (Nonius, 1998)'
_computing_data_reduction 'DENZO-SMN (Otwinowski & Minor, 1997)'
_computing_molecular_graphics 'XP in SHELXTL (Sheldrick, 2008)'
_computing_publication_material
; 
SHELX-97 (Sheldrick, 2008) and local procedures 
;
_computing_structure_refinement 'SHELXL-97 (Sheldrick, 2008)'
_computing_structure_solution 'SHELXS-97 (Sheldrick, 2008)'
_diffrn_ambient_temperature 90.0(2)
_diffrn_detector_area_resol_mean 9.1
_diffrn_measured_fraction_theta_full 1.000
_diffrn_measured_fraction_theta_max 1.000
_diffrn_measurement_device_type 'Nonius KappaCCD diffractometer'
_diffrn_measurement_method '\w scans at fixed \c = 55\%'
_diffrn_radiation_monochromator graphite
_diffrn_radiation_source 'fine-focus sealed tube'
_diffrn_radiation_type MoK\a
_diffrn_radiation_wavelength 0.71073
_diffrn_reflns_av_R_equivalents 0.0235
_diffrn_reflns_av_sigmaI/netI 0.0324
_diffrn_reflns_limit_h_max 10
_diffrn_reflns_limit_h_min -10
_diffrn_reflns_limit_k_max 17
_diffrn_reflns_limit_k_min -17
_diffrn_reflns_limit_l_max 27
_diffrn_reflns_limit_l_min -27
_diffrn_reflns_number 4759
_diffrn_reflns_theta_full 27.49
_diffrn_reflns_theta_max 27.49
_diffrn_reflns_theta_min 1.91
_diffrn_standards_number 0
_exptl_absorpt_coefficient_mu 0.258
_exptl_absorpt_correction_T_max 0.948
_exptl_absorpt_correction_T_min 0.934
_exptl_absorpt_correction_type multi-scan
_exptl_absorpt_process_details 'Scalepack (Otwinowski & Minor, 1997) and XABS2 (Parkin, Moezzi & Hope, 1995)'
_exptl_crystal_colour colourless
_exptl_crystal_density_diffrn 1.353
_exptl_crystal_density_method 'not measured'
_exptl_crystal_description block
_exptl_crystal_F_000 960
_exptl_crystal_size_max 0.27
_exptl_crystal_size_mid 0.23
_exptl_crystal_size_min 0.21
_refine_diff_density_max 0.315
_refine_diff_density_min -0.310
_refine_diff_density_rms 0.057
_refine_ls_extinction_method none
_refine_ls_goodness_of_fit_ref 1.055
_refine_ls_hydrogen_treatment constr
_refine_ls_matrix_type full
_refine_ls_number_parameters 146
_refine_ls_number_reflns 2557
_refine_ls_number_restraints 0
_refine_ls_restrained_S_all 1.055
_refine_ls_R_factor_all 0.0526
_refine_ls_R_factor_gt 0.0366
_refine_ls_shift/su_max 0.000
_refine_ls_shift/su_mean 0.000
_refine_ls_structure_factor_coef Fsqd
_refine_ls_weighting_details 'calc w=1/[\s^2^(Fo^2^)+(0.0553P)^2^+0.6983P] where P=(Fo^2^+2Fc^2^)/3'
_refine_ls_weighting_scheme calc
_refine_ls_wR_factor_gt 0.0946
_refine_ls_wR_factor_ref 0.1021
_reflns_number_gt 2003
_reflns_number_total 2557
_reflns_threshold_expression >2\s(I)
_cod_data_source_file c3cc47503d.txt
_cod_data_source_block k13003sx
_cod_database_code 7112655

loop_
_symmetry_equiv_pos_as_xyz
'x, y, z'
'-x+1/2, -y, z+1/2'
'x+1/2, -y+1/2, -z'
'-x, y+1/2, -z+1/2'
'-x, -y, -z'
'x-1/2, y, -z-1/2'
'-x-1/2, y-1/2, z'
'x, -y-1/2, z-1/2'

loop_
_atom_site_label
_atom_site_type_symbol
_atom_site_fract_x
_atom_site_fract_y
_atom_site_fract_z
_atom_site_U_iso_or_equiv
_atom_site_adp_type
_atom_site_occupancy
_atom_site_symmetry_multiplicity
_atom_site_calc_flag
_atom_site_refinement_flags
S1 S 0.54364(5) -0.03650(3) 0.190611(18) 0.01850(13) Uani 1 1 d .
N1 N 0.25906(17) 0.03506(9) 0.11069(6) 0.0160(3) Uani 1 1 d .
C1 C 0.34712(19) 0.11306(11) 0.14185(7) 0.0158(3) Uani 1 1 d .
C2 C 0.3004(2) 0.21306(11) 0.13579(7) 0.0175(3) Uani 1 1 d .
H2 H 0.2059 0.2309 0.1099 0.021 Uiso 1 1 calc R
C3 C 0.3917(2) 0.28645(12) 0.16761(7) 0.0204(3) Uani 1 1 d .
H3 H 0.3561 0.3538 0.1644 0.025 Uiso 1 1 calc R
C4 C 0.5341(2) 0.26242(12) 0.20391(7) 0.0208(4) Uani 1 1 d .
H4 H 0.5968 0.3130 0.2250 0.025 Uiso 1 1 calc R
C5 C 0.5839(2) 0.16377(12) 0.20911(7) 0.0183(3) Uani 1 1 d .
H5 H 0.6829 0.1469 0.2330 0.022 Uiso 1 1 calc R
C6 C 0.4898(2) 0.08968(11) 0.17964(7) 0.0164(3) Uani 1 1 d .
C7 C 0.5043(2) -0.07700(11) 0.11326(7) 0.0171(3) Uani 1 1 d .
C8 C 0.6088(2) -0.14859(11) 0.08575(8) 0.0198(3) Uani 1 1 d .
H8 H 0.7066 -0.1730 0.1076 0.024 Uiso 1 1 calc R
C9 C 0.5704(2) -0.18461(12) 0.02627(8) 0.0214(4) Uani 1 1 d .
H9 H 0.6395 -0.2349 0.0078 0.026 Uiso 1 1 calc R
C10 C 0.4303(2) -0.14638(11) -0.00575(7) 0.0194(3) Uani 1 1 d .
H10 H 0.4037 -0.1708 -0.0464 0.023 Uiso 1 1 calc R
C11 C 0.3283(2) -0.07296(11) 0.02060(7) 0.0171(3) Uani 1 1 d .
H11 H 0.2346 -0.0463 -0.0026 0.021 Uiso 1 1 calc R
C12 C 0.3621(2) -0.03781(10) 0.08096(7) 0.0155(3) Uani 1 1 d .
C13 C 0.0871(2) 0.05450(12) 0.08505(7) 0.0191(3) Uani 1 1 d .
H13A H 0.0465 -0.0053 0.0624 0.023 Uiso 1 1 calc R
H13B H 0.0944 0.1097 0.0545 0.023 Uiso 1 1 calc R
C14 C -0.0428(2) 0.08121(13) 0.13548(7) 0.0221(4) Uani 1 1 d .
H14A H -0.0462 0.0284 0.1671 0.033 Uiso 1 1 calc R
H14B H -0.1571 0.0886 0.1166 0.033 Uiso 1 1 calc R
H14C H -0.0091 0.1439 0.1554 0.033 Uiso 1 1 calc R

loop_
_atom_site_aniso_label
_atom_site_aniso_U_11
_atom_site_aniso_U_22
_atom_site_aniso_U_33
_atom_site_aniso_U_23
_atom_site_aniso_U_13
_atom_site_aniso_U_12
S1 0.0208(2) 0.0180(2) 0.0167(2) 0.00250(15) -0.00192(16) 0.00112(15)
N1 0.0145(6) 0.0175(6) 0.0161(6) -0.0017(5) -0.0006(5) 0.0000(5)
C1 0.0153(8) 0.0191(8) 0.0130(7) -0.0009(6) 0.0031(6) -0.0007(6)
C2 0.0166(8) 0.0213(8) 0.0145(7) 0.0003(6) 0.0015(6) 0.0024(6)
C3 0.0232(8) 0.0187(8) 0.0193(8) -0.0009(7) 0.0023(7) 0.0018(7)
C4 0.0214(9) 0.0221(8) 0.0188(8) -0.0047(6) 0.0024(7) -0.0016(7)
C5 0.0163(8) 0.0246(8) 0.0139(7) -0.0009(6) 0.0009(6) 0.0011(7)
C6 0.0179(8) 0.0181(7) 0.0131(7) 0.0014(6) 0.0038(6) 0.0021(6)
C7 0.0177(8) 0.0162(7) 0.0174(7) 0.0021(6) 0.0007(6) -0.0021(6)
C8 0.0165(8) 0.0185(7) 0.0243(8) 0.0037(7) 0.0018(7) 0.0003(6)
C9 0.0204(8) 0.0183(7) 0.0255(8) -0.0006(7) 0.0066(7) 0.0007(7)
C10 0.0210(8) 0.0188(7) 0.0185(7) -0.0015(6) 0.0046(7) -0.0041(6)
C11 0.0161(8) 0.0173(7) 0.0180(7) 0.0013(6) 0.0008(6) -0.0019(6)
C12 0.0146(8) 0.0147(7) 0.0172(7) 0.0009(6) 0.0028(6) -0.0024(6)
C13 0.0147(8) 0.0240(8) 0.0184(8) -0.0022(7) -0.0026(6) 0.0009(6)
C14 0.0159(8) 0.0299(9) 0.0205(8) -0.0019(7) 0.0008(6) 0.0010(7)

loop_
_atom_type_symbol
_atom_type_description
_atom_type_scat_dispersion_real
_atom_type_scat_dispersion_imag
_atom_type_scat_source
C C 0.0033 0.0016 'International Tables Vol C Tables 4.2.6.8 and 6.1.1.4'
H H 0.0000 0.0000 'International Tables Vol C Tables 4.2.6.8 and 6.1.1.4'
N N 0.0061 0.0033 'International Tables Vol C Tables 4.2.6.8 and 6.1.1.4'
S S 0.1246 0.1234 'International Tables Vol C Tables 4.2.6.8 and 6.1.1.4'

loop_
_geom_angle_atom_site_label_1
_geom_angle_atom_site_label_2
_geom_angle_atom_site_label_3
_geom_angle
C6 S1 C7 97.59(7)
C12 N1 C1 116.76(12)
C12 N1 C13 118.10(12)
C1 N1 C13 118.81(12)
C2 C1 C6 118.19(14)
C2 C1 N1 122.90(13)
C6 C1 N1 118.89(14)
C3 C2 C1 120.32(15)
C3 C2 H2 119.8
C1 C2 H2 119.8
C4 C3 C2 120.82(15)
C4 C3 H3 119.6
C2 C3 H3 119.6
C5 C4 C3 119.32(15)
C5 C4 H4 120.3
C3 C4 H4 120.3
C6 C5 C4 120.31(15)
C6 C5 H5 119.8
C4 C5 H5 119.8
C5 C6 C1 120.96(14)
C5 C6 S1 120.44(12)
C1 C6 S1 118.58(12)
C8 C7 C12 120.78(14)
C8 C7 S1 120.57(12)
C12 C7 S1 118.62(12)
C7 C8 C9 120.14(15)
C7 C8 H8 119.9
C9 C8 H8 119.9
C10 C9 C8 119.32(15)
C10 C9 H9 120.3
C8 C9 H9 120.3
C9 C10 C11 120.93(15)
C9 C10 H10 119.5
C11 C10 H10 119.5
C10 C11 C12 120.55(14)
C10 C11 H11 119.7
C12 C11 H11 119.7
C11 C12 C7 118.24(14)
C11 C12 N1 122.78(14)
C7 C12 N1 118.98(13)
N1 C13 C14 112.50(13)
N1 C13 H13A 109.1
C14 C13 H13A 109.1
N1 C13 H13B 109.1
C14 C13 H13B 109.1
H13A C13 H13B 107.8
C13 C14 H14A 109.5
C13 C14 H14B 109.5
H14A C14 H14B 109.5
C13 C14 H14C 109.5
H14A C14 H14C 109.5
H14B C14 H14C 109.5

loop_
_geom_bond_atom_site_label_1
_geom_bond_atom_site_label_2
_geom_bond_distance
S1 C6 1.7649(16)
S1 C7 1.7654(16)
N1 C12 1.4163(19)
N1 C1 1.4188(19)
N1 C13 1.467(2)
C1 C2 1.400(2)
C1 C6 1.406(2)
C2 C3 1.393(2)
C2 H2 0.9500
C3 C4 1.389(2)
C3 H3 0.9500
C4 C5 1.388(2)
C4 H4 0.9500
C5 C6 1.388(2)
C5 H5 0.9500
C7 C8 1.390(2)
C7 C12 1.405(2)
C8 C9 1.392(2)
C8 H8 0.9500
C9 C10 1.384(2)
C9 H9 0.9500
C10 C11 1.386(2)
C10 H10 0.9500
C11 C12 1.398(2)
C11 H11 0.9500
C13 C14 1.519(2)
C13 H13A 0.9900
C13 H13B 0.9900
C14 H14A 0.9800
C14 H14B 0.9800
C14 H14C 0.9800

loop_
_geom_torsion_atom_site_label_1
_geom_torsion_atom_site_label_2
_geom_torsion_atom_site_label_3
_geom_torsion_atom_site_label_4
_geom_torsion
C12 N1 C1 C2 134.61(15)
C13 N1 C1 C2 -17.0(2)
C12 N1 C1 C6 -44.16(18)
C13 N1 C1 C6 164.28(13)
C6 C1 C2 C3 -1.3(2)
N1 C1 C2 C3 179.96(14)
C1 C2 C3 C4 2.4(2)
C2 C3 C4 C5 -1.0(2)
C3 C4 C5 C6 -1.6(2)
C4 C5 C6 C1 2.8(2)
C4 C5 C6 S1 -175.53(12)
C2 C1 C6 C5 -1.3(2)
N1 C1 C6 C5 177.51(14)
C2 C1 C6 S1 177.04(11)
N1 C1 C6 S1 -4.14(19)
C7 S1 C6 C5 -141.65(13)
C7 S1 C6 C1 40.00(13)
C6 S1 C7 C8 143.09(13)
C6 S1 C7 C12 -39.00(13)
C12 C7 C8 C9 -1.9(2)
S1 C7 C8 C9 175.93(12)
C7 C8 C9 C10 1.8(2)
C8 C9 C10 C11 0.0(2)
C9 C10 C11 C12 -1.7(2)
C10 C11 C12 C7 1.6(2)
C10 C11 C12 N1 -178.20(13)
C8 C7 C12 C11 0.2(2)
S1 C7 C12 C11 -177.70(11)
C8 C7 C12 N1 -179.97(13)
S1 C7 C12 N1 2.13(19)
C1 N1 C12 C11 -134.88(15)
C13 N1 C12 C11 16.9(2)
C1 N1 C12 C7 45.30(19)
C13 N1 C12 C7 -162.94(13)
C12 N1 C13 C14 146.16(14)
C1 N1 C13 C14 -62.66(17)
